data_4035914
loop_
_publ_author_name
'Zhang, Tao'
'Chen, Fan'
'Zhang, Xiao-Hong'
'Qian, Peng-Cheng'
'Zhang, Xing-Guo'

_publ_section_title
;
 Palladium-Catalyzed Tandem Carbocyclization and Hetroarylation for the
 Synthesis of 2-(Trifluoromethyl)indenylmethyleneindoles.
;
_journal_issue 1
_journal_name_full 'The Journal of organic chemistry'
_journal_page_first 307
_journal_page_last 313
_journal_paper_doi 10.1021/acs.joc.8b02781
_journal_volume 84
_journal_year 2019
_chemical_formula_moiety 'C25 H16 F3 N'
_chemical_formula_sum 'C25 H16 F3 N'
_chemical_formula_weight 387.39
_space_group_IT_number 14
_space_group_name_Hall '-P 2ybc'
_space_group_name_H-M_alt 'P 1 21/c 1'
_symmetry_cell_setting monoclinic
_symmetry_space_group_name_Hall '-P 2ybc'
_symmetry_space_group_name_H-M 'P 1 21/c 1'
_atom_sites_solution_hydrogens geom
_atom_sites_solution_primary direct
_atom_sites_solution_secondary difmap
_audit_creation_method SHELXL-97
_cell_angle_alpha 90.00
_cell_angle_beta 92.166(9)
_cell_angle_gamma 90.00
_cell_formula_units_Z 8
_cell_length_a 19.469(10)
_cell_length_b 9.394(5)
_cell_length_c 20.403(11)
_cell_measurement_reflns_used 7186
_cell_measurement_temperature 298(2)
_cell_measurement_theta_max 25.62
_cell_measurement_theta_min 2.22
_cell_volume 3729(3)
_computing_cell_refinement 'SAINT (Bruker, 2002)'
_computing_data_collection 'SMART (Bruker, 2002)'
_computing_data_reduction SAINT
_computing_molecular_graphics 'XP (Bruker, 2002)'
_computing_publication_material 'SHELXL-97 (Bruker, 2002)'
_computing_structure_refinement 'SHELXL-97 (Sheldrick, 1997)'
_computing_structure_solution 'SHELXS-97 (Sheldrick, 1997)'
_diffrn_ambient_temperature 298(2)
_diffrn_measured_fraction_theta_full 0.994
_diffrn_measured_fraction_theta_max 0.994
_diffrn_measurement_device_type 'Bruker APEX II area-detector diffractometer'
_diffrn_measurement_method '\f and \w scans'
_diffrn_radiation_monochromator graphite
_diffrn_radiation_source 'fine-focus sealed tube'
_diffrn_radiation_type MoK\a
_diffrn_radiation_wavelength 0.71073
_diffrn_reflns_av_R_equivalents 0.0369
_diffrn_reflns_av_sigmaI/netI 0.0387
_diffrn_reflns_limit_h_max 23
_diffrn_reflns_limit_h_min -23
_diffrn_reflns_limit_k_max 9
_diffrn_reflns_limit_k_min -11
_diffrn_reflns_limit_l_max 23
_diffrn_reflns_limit_l_min -24
_diffrn_reflns_number 21810
_diffrn_reflns_theta_full 25.50
_diffrn_reflns_theta_max 25.50
_diffrn_reflns_theta_min 2.09
_exptl_absorpt_coefficient_mu 0.101
_exptl_absorpt_correction_T_max 0.9850
_exptl_absorpt_correction_T_min 0.9771
_exptl_absorpt_correction_type multi-scan
_exptl_absorpt_process_details 'SADABS (Bruker, 2002)'
_exptl_crystal_colour Red
_exptl_crystal_density_diffrn 1.380
_exptl_crystal_density_method 'not measured'
_exptl_crystal_description Block
_exptl_crystal_F_000 1600
_exptl_crystal_size_max 0.23
_exptl_crystal_size_mid 0.18
_exptl_crystal_size_min 0.15
_refine_diff_density_max 0.324
_refine_diff_density_min -0.312
_refine_diff_density_rms 0.081
_refine_ls_extinction_method none
_refine_ls_goodness_of_fit_ref 1.085
_refine_ls_hydrogen_treatment constr
_refine_ls_matrix_type full
_refine_ls_number_parameters 523
_refine_ls_number_reflns 6918
_refine_ls_number_restraints 0
_refine_ls_restrained_S_all 1.085
_refine_ls_R_factor_all 0.0717
_refine_ls_R_factor_gt 0.0503
_refine_ls_shift/su_max 0.000
_refine_ls_shift/su_mean 0.000
_refine_ls_structure_factor_coef Fsqd
_refine_ls_weighting_details 'calc w=1/[\s^2^(Fo^2^)+(0.1226P)^2^+0.1058P] where P=(Fo^2^+2Fc^2^)/3'
_refine_ls_weighting_scheme calc
_refine_ls_wR_factor_gt 0.1599
_refine_ls_wR_factor_ref 0.1863
_reflns_number_gt 5159
_reflns_number_total 6918
_reflns_threshold_expression I>2\s(I)
_cod_data_source_file jo8b02781_si_002.cif
_cod_data_source_block mo_20120509a_0m
_cod_depositor_comments
;
The following automatic conversions were performed:

data item '_exptl_absorpt_correction_type' value 'Multi-scan' was
changed to 'multi-scan' in accordance with the
/home/data/users/saulius/crontab/automatic-downloads/current/ACS/lib/dictionaries/cif_core.dic
dictionary named 'cif_core.dic' version 2.4.2 last updated on
2011-04-26.

data item '_symmetry_cell_setting' value 'Monoclinic' was changed to
'monoclinic' in accordance with the
/home/data/users/saulius/crontab/automatic-downloads/current/ACS/lib/dictionaries/cif_core.dic
dictionary named 'cif_core.dic' version 2.4.2 last updated on
2011-04-26.

Automatic conversion script
Id: cif_fix_values 6909 2019-04-08 15:41:33Z antanas 
;
_cod_original_sg_symbol_H-M 'P 21/c'
_cod_database_code 4035914

loop_
_symmetry_equiv_pos_as_xyz
'x, y, z'
'-x, y+1/2, -z+1/2'
'-x, -y, -z'
'x, -y-1/2, z-1/2'

loop_
_atom_site_label
_atom_site_type_symbol
_atom_site_fract_x
_atom_site_fract_y
_atom_site_fract_z
_atom_site_U_iso_or_equiv
_atom_site_adp_type
_atom_site_occupancy
_atom_site_symmetry_multiplicity
_atom_site_calc_flag
_atom_site_refinement_flags
F1 F 0.30141(8) 0.1957(2) 0.31991(9) 0.1068(6) Uani 1 1 d .
F2 F 0.28703(7) 0.39073(19) 0.27125(11) 0.1077(6) Uani 1 1 d .
F3 F 0.31446(7) 0.20945(18) 0.21836(8) 0.0877(5) Uani 1 1 d .
F4 F -0.02681(7) 0.88113(17) 0.08248(7) 0.0834(5) Uani 1 1 d .
F5 F -0.09057(8) 0.69871(18) 0.07593(7) 0.0893(5) Uani 1 1 d .
F6 F -0.13335(8) 0.8977(2) 0.09919(8) 0.1014(6) Uani 1 1 d .
N1 N 0.38939(8) 0.40058(17) 0.14389(8) 0.0497(4) Uani 1 1 d .
N2 N 0.07777(8) 0.71255(17) 0.13617(8) 0.0483(4) Uani 1 1 d .
C1 C 0.35938(9) 0.3417(2) 0.08841(9) 0.0508(5) Uani 1 1 d .
C2 C 0.37662(11) 0.2216(2) 0.05421(11) 0.0600(5) Uani 1 1 d .
H2 H 0.4147 0.1667 0.0667 0.072 Uiso 1 1 calc R
C3 C 0.33539(14) 0.1867(3) 0.00116(12) 0.0755(7) Uani 1 1 d .
H3 H 0.3456 0.1061 -0.0230 0.091 Uiso 1 1 calc R
C4 C 0.27872(14) 0.2681(4) -0.01772(13) 0.0850(9) Uani 1 1 d .
H4 H 0.2520 0.2413 -0.0544 0.102 Uiso 1 1 calc R
C5 C 0.26154(12) 0.3852(4) 0.01599(13) 0.0775(7) Uani 1 1 d .
H5 H 0.2232 0.4386 0.0031 0.093 Uiso 1 1 calc R
C6 C 0.30217(10) 0.4250(3) 0.07053(11) 0.0622(6) Uani 1 1 d .
C7 C 0.29954(11) 0.5373(3) 0.11577(13) 0.0740(7) Uani 1 1 d .
H7 H 0.2673 0.6105 0.1153 0.089 Uiso 1 1 calc R
C8 C 0.35171(11) 0.5202(2) 0.15969(12) 0.0637(6) Uani 1 1 d .
H8 H 0.3612 0.5795 0.1954 0.076 Uiso 1 1 calc R
C9 C 0.45075(9) 0.3581(2) 0.17643(9) 0.0463(4) Uani 1 1 d .
C10 C 0.45441(9) 0.3410(2) 0.24260(9) 0.0477(4) Uani 1 1 d .
C11 C 0.40022(10) 0.3094(2) 0.28790(10) 0.0539(5) Uani 1 1 d .
C12 C 0.42749(12) 0.2951(3) 0.34858(11) 0.0640(6) Uani 1 1 d .
H12 H 0.4031 0.2703 0.3852 0.077 Uiso 1 1 calc R
C13 C 0.49975(11) 0.3238(2) 0.34891(10) 0.0576(5) Uani 1 1 d .
C14 C 0.51764(10) 0.3495(2) 0.28476(10) 0.0500(5) Uani 1 1 d .
C15 C 0.58419(11) 0.3892(2) 0.27250(11) 0.0586(5) Uani 1 1 d .
H15 H 0.5967 0.4103 0.2300 0.070 Uiso 1 1 calc R
C16 C 0.63203(12) 0.3972(2) 0.32409(13) 0.0692(6) Uani 1 1 d .
H16 H 0.6771 0.4226 0.3160 0.083 Uiso 1 1 calc R
C17 C 0.61408(14) 0.3682(3) 0.38672(13) 0.0749(7) Uani 1 1 d .
H17 H 0.6474 0.3726 0.4206 0.090 Uiso 1 1 calc R
C18 C 0.54778(14) 0.3328(3) 0.40078(11) 0.0704(6) Uani 1 1 d .
H18 H 0.5355 0.3154 0.4436 0.085 Uiso 1 1 calc R
C19 C 0.50946(9) 0.3382(2) 0.13449(9) 0.0477(4) Uani 1 1 d .
C20 C 0.52585(10) 0.4409(3) 0.08988(10) 0.0584(5) Uani 1 1 d .
H20 H 0.4987 0.5220 0.0853 0.070 Uiso 1 1 calc R
C21 C 0.58182(12) 0.4247(3) 0.05230(11) 0.0731(7) Uani 1 1 d .
H21 H 0.5935 0.4964 0.0233 0.088 Uiso 1 1 calc R
C22 C 0.62076(12) 0.3040(3) 0.05693(12) 0.0748(7) Uani 1 1 d .
H22 H 0.6586 0.2929 0.0309 0.090 Uiso 1 1 calc R
C23 C 0.60396(12) 0.2004(3) 0.09968(13) 0.0721(7) Uani 1 1 d .
H23 H 0.6302 0.1178 0.1024 0.087 Uiso 1 1 calc R
C24 C 0.54857(11) 0.2157(2) 0.13927(11) 0.0587(5) Uani 1 1 d .
H24 H 0.5377 0.1445 0.1688 0.070 Uiso 1 1 calc R
C25 C 0.12446(10) 0.7762(2) 0.09572(9) 0.0502(5) Uani 1 1 d .
C26 C 0.16389(11) 0.8971(3) 0.10501(12) 0.0643(6) Uani 1 1 d .
H26 H 0.1633 0.9483 0.1440 0.077 Uiso 1 1 calc R
C27 C 0.20376(13) 0.9389(3) 0.05498(15) 0.0799(7) Uani 1 1 d .
H27 H 0.2310 1.0197 0.0601 0.096 Uiso 1 1 calc R
C28 C 0.20454(14) 0.8639(4) -0.00288(14) 0.0865(9) Uani 1 1 d .
H28 H 0.2325 0.8950 -0.0360 0.104 Uiso 1 1 calc R
C29 C 0.16530(15) 0.7453(4) -0.01285(12) 0.0804(8) Uani 1 1 d .
H29 H 0.1659 0.6962 -0.0524 0.096 Uiso 1 1 calc R
C30 C 0.12417(11) 0.6989(3) 0.03734(10) 0.0624(6) Uani 1 1 d .
C31 C 0.07702(13) 0.5854(3) 0.04463(12) 0.0710(6) Uani 1 1 d .
H31 H 0.0667 0.5155 0.0135 0.085 Uiso 1 1 calc R
C32 C 0.05023(11) 0.5956(2) 0.10306(11) 0.0604(5) Uani 1 1 d .
H32 H 0.0178 0.5336 0.1195 0.072 Uiso 1 1 calc R
C33 C 0.06235(9) 0.7533(2) 0.19958(9) 0.0437(4) Uani 1 1 d .
C34 C -0.00301(9) 0.7631(2) 0.21960(9) 0.0452(4) Uani 1 1 d .
C35 C -0.06702(10) 0.7896(2) 0.18131(10) 0.0504(5) Uani 1 1 d .
C36 C -0.11865(10) 0.8035(2) 0.22222(12) 0.0609(6) Uani 1 1 d .
H36 H -0.1637 0.8259 0.2094 0.073 Uiso 1 1 calc R
C37 C -0.09477(10) 0.7792(2) 0.28870(11) 0.0561(5) Uani 1 1 d .
C38 C -0.02381(9) 0.7554(2) 0.28788(9) 0.0476(4) Uani 1 1 d .
C39 C 0.01110(12) 0.7185(2) 0.34580(10) 0.0586(5) Uani 1 1 d .
H39 H 0.0580 0.6997 0.3465 0.070 Uiso 1 1 calc R
C40 C -0.02537(14) 0.7101(3) 0.40249(11) 0.0695(6) Uani 1 1 d .
H40 H -0.0023 0.6855 0.4416 0.083 Uiso 1 1 calc R
C41 C -0.09430(14) 0.7370(3) 0.40273(13) 0.0759(7) Uani 1 1 d .
H41 H -0.1172 0.7321 0.4418 0.091 Uiso 1 1 calc R
C42 C -0.12967(12) 0.7710(3) 0.34585(13) 0.0737(7) Uani 1 1 d .
H42 H -0.1767 0.7883 0.3458 0.088 Uiso 1 1 calc R
C43 C 0.12248(9) 0.7853(2) 0.24325(9) 0.0458(4) Uani 1 1 d .
C44 C 0.17838(10) 0.6960(2) 0.24703(11) 0.0569(5) Uani 1 1 d .
H44 H 0.1781 0.6118 0.2230 0.068 Uiso 1 1 calc R
C45 C 0.23454(11) 0.7312(3) 0.28624(12) 0.0697(6) Uani 1 1 d .
H45 H 0.2719 0.6696 0.2894 0.084 Uiso 1 1 calc R
C46 C 0.23614(11) 0.8547(3) 0.32046(12) 0.0701(6) Uani 1 1 d .
H46 H 0.2747 0.8777 0.3466 0.084 Uiso 1 1 calc R
C47 C 0.18147(11) 0.9457(2) 0.31670(11) 0.0608(5) Uani 1 1 d .
H47 H 0.1827 1.0305 0.3402 0.073 Uiso 1 1 calc R
C48 C 0.12477(10) 0.9111(2) 0.27804(10) 0.0521(5) Uani 1 1 d .
H48 H 0.0875 0.9731 0.2753 0.063 Uiso 1 1 calc R
C49 C 0.32700(12) 0.2758(3) 0.27392(13) 0.0669(6) Uani 1 1 d .
C50 C -0.07824(11) 0.8171(3) 0.11067(11) 0.0625(6) Uani 1 1 d .

loop_
_atom_site_aniso_label
_atom_site_aniso_U_11
_atom_site_aniso_U_22
_atom_site_aniso_U_33
_atom_site_aniso_U_23
_atom_site_aniso_U_13
_atom_site_aniso_U_12
F1 0.0808(10) 0.1351(16) 0.1059(12) 0.0304(11) 0.0222(9) -0.0411(10)
F2 0.0504(8) 0.0930(12) 0.1813(18) -0.0016(11) 0.0263(9) 0.0104(8)
F3 0.0660(9) 0.1021(12) 0.0952(11) -0.0121(9) 0.0064(7) -0.0269(8)
F4 0.0774(9) 0.0969(11) 0.0750(9) 0.0284(8) -0.0092(7) -0.0091(8)
F5 0.1004(11) 0.0996(12) 0.0660(8) -0.0161(8) -0.0223(8) -0.0164(9)
F6 0.0757(9) 0.1284(15) 0.0980(11) 0.0165(10) -0.0248(8) 0.0322(9)
N1 0.0437(8) 0.0508(10) 0.0545(9) -0.0004(7) 0.0017(7) 0.0039(7)
N2 0.0464(9) 0.0499(10) 0.0486(9) -0.0036(7) 0.0027(7) -0.0025(7)
C1 0.0395(9) 0.0605(12) 0.0527(11) 0.0082(9) 0.0037(8) -0.0059(8)
C2 0.0561(12) 0.0642(14) 0.0598(12) 0.0001(10) 0.0047(10) -0.0083(10)
C3 0.0759(16) 0.0866(18) 0.0643(14) -0.0076(13) 0.0061(12) -0.0270(14)
C4 0.0646(16) 0.125(3) 0.0647(15) 0.0106(17) -0.0081(12) -0.0291(16)
C5 0.0495(12) 0.110(2) 0.0730(16) 0.0226(15) -0.0038(11) -0.0051(13)
C6 0.0425(10) 0.0775(15) 0.0669(13) 0.0150(12) 0.0038(9) 0.0006(10)
C7 0.0539(13) 0.0768(17) 0.0914(17) 0.0090(14) 0.0048(12) 0.0203(11)
C8 0.0556(12) 0.0585(13) 0.0774(14) -0.0044(11) 0.0086(10) 0.0116(10)
C9 0.0404(9) 0.0440(10) 0.0544(11) 0.0015(8) 0.0005(8) -0.0014(8)
C10 0.0436(10) 0.0449(10) 0.0547(11) 0.0023(8) 0.0051(8) -0.0017(8)
C11 0.0498(11) 0.0529(12) 0.0595(12) 0.0001(9) 0.0104(9) 0.0007(9)
C12 0.0698(14) 0.0700(15) 0.0537(12) 0.0062(10) 0.0198(10) 0.0035(11)
C13 0.0619(12) 0.0523(12) 0.0586(12) 0.0009(10) 0.0016(10) 0.0038(10)
C14 0.0523(11) 0.0447(11) 0.0527(11) -0.0004(9) -0.0009(8) 0.0006(8)
C15 0.0530(11) 0.0584(13) 0.0640(12) 0.0001(10) -0.0027(9) -0.0067(9)
C16 0.0600(13) 0.0636(15) 0.0829(17) -0.0029(12) -0.0129(12) -0.0089(11)
C17 0.0779(16) 0.0738(16) 0.0709(16) -0.0051(12) -0.0230(13) 0.0000(12)
C18 0.0860(17) 0.0703(15) 0.0543(12) 0.0003(11) -0.0059(11) 0.0062(13)
C19 0.0419(9) 0.0525(11) 0.0484(10) -0.0029(9) -0.0023(8) -0.0026(8)
C20 0.0509(11) 0.0654(13) 0.0585(12) 0.0069(10) -0.0021(9) -0.0055(10)
C21 0.0559(12) 0.107(2) 0.0566(13) 0.0078(13) 0.0059(10) -0.0136(13)
C22 0.0487(12) 0.117(2) 0.0590(14) -0.0150(14) 0.0060(10) -0.0045(13)
C23 0.0530(13) 0.0851(18) 0.0779(16) -0.0249(14) -0.0018(11) 0.0137(11)
C24 0.0536(12) 0.0598(13) 0.0628(13) -0.0046(10) 0.0017(9) 0.0044(10)
C25 0.0447(10) 0.0585(12) 0.0478(11) 0.0058(9) 0.0057(8) 0.0098(8)
C26 0.0545(12) 0.0660(14) 0.0731(14) 0.0115(11) 0.0114(10) -0.0020(10)
C27 0.0637(14) 0.0853(18) 0.0922(19) 0.0283(15) 0.0205(13) 0.0053(13)
C28 0.0666(15) 0.117(2) 0.0778(18) 0.0390(17) 0.0230(13) 0.0225(16)
C29 0.0764(16) 0.112(2) 0.0541(13) 0.0114(14) 0.0148(12) 0.0348(16)
C30 0.0582(12) 0.0773(16) 0.0519(12) 0.0038(10) 0.0037(9) 0.0210(11)
C31 0.0808(16) 0.0711(16) 0.0606(14) -0.0173(11) -0.0053(12) 0.0072(12)
C32 0.0635(13) 0.0547(13) 0.0624(13) -0.0106(10) -0.0029(10) -0.0032(10)
C33 0.0428(9) 0.0419(10) 0.0462(10) 0.0018(8) 0.0000(7) -0.0019(7)
C34 0.0423(10) 0.0439(10) 0.0491(10) -0.0021(8) -0.0029(8) -0.0025(7)
C35 0.0408(10) 0.0503(11) 0.0595(12) -0.0054(9) -0.0064(8) -0.0039(8)
C36 0.0380(10) 0.0675(14) 0.0768(15) -0.0122(11) -0.0041(9) -0.0012(9)
C37 0.0449(10) 0.0604(13) 0.0633(12) -0.0156(10) 0.0055(9) -0.0072(9)
C38 0.0455(10) 0.0457(11) 0.0519(11) -0.0053(8) 0.0035(8) -0.0066(8)
C39 0.0607(12) 0.0600(13) 0.0549(12) 0.0014(10) 0.0010(10) -0.0023(10)
C40 0.0884(18) 0.0659(15) 0.0547(13) -0.0006(11) 0.0080(12) -0.0128(12)
C41 0.0808(17) 0.0836(17) 0.0650(15) -0.0149(13) 0.0266(13) -0.0233(14)
C42 0.0564(13) 0.0870(18) 0.0790(17) -0.0228(14) 0.0195(12) -0.0139(12)
C43 0.0407(9) 0.0513(11) 0.0454(10) 0.0022(8) 0.0036(7) 0.0000(8)
C44 0.0493(11) 0.0587(13) 0.0626(12) -0.0024(10) 0.0014(9) 0.0092(9)
C45 0.0483(12) 0.0807(17) 0.0795(16) 0.0003(13) -0.0074(11) 0.0157(11)
C46 0.0486(12) 0.0901(18) 0.0705(14) 0.0005(13) -0.0119(10) -0.0055(12)
C47 0.0548(11) 0.0610(13) 0.0660(13) -0.0068(11) -0.0063(9) -0.0076(10)
C48 0.0422(10) 0.0521(12) 0.0618(12) -0.0019(9) -0.0020(8) 0.0004(8)
C49 0.0526(12) 0.0677(15) 0.0815(16) 0.0038(13) 0.0172(11) -0.0078(11)
C50 0.0521(12) 0.0686(14) 0.0658(13) 0.0022(11) -0.0142(10) -0.0014(10)

loop_
_atom_type_symbol
_atom_type_description
_atom_type_scat_dispersion_real
_atom_type_scat_dispersion_imag
_atom_type_scat_source
C C 0.0033 0.0016 'International Tables Vol C Tables 4.2.6.8 and 6.1.1.4'
H H 0.0000 0.0000 'International Tables Vol C Tables 4.2.6.8 and 6.1.1.4'
N N 0.0061 0.0033 'International Tables Vol C Tables 4.2.6.8 and 6.1.1.4'
F F 0.0171 0.0103 'International Tables Vol C Tables 4.2.6.8 and 6.1.1.4'

loop_
_geom_angle_atom_site_label_1
_geom_angle_atom_site_label_2
_geom_angle_atom_site_label_3
_geom_angle
C1 N1 C8 107.85(17)
C1 N1 C9 127.22(17)
C8 N1 C9 124.68(17)
C25 N2 C32 107.56(17)
C25 N2 C33 127.16(16)
C32 N2 C33 125.24(17)
N1 C1 C2 130.24(19)
N1 C1 C6 107.43(19)
C2 C1 C6 122.3(2)
C3 C2 C1 116.9(2)
C3 C2 H2 121.5
C1 C2 H2 121.5
C2 C3 C4 121.8(3)
C2 C3 H3 119.1
C4 C3 H3 119.1
C5 C4 C3 121.3(3)
C5 C4 H4 119.3
C3 C4 H4 119.3
C4 C5 C6 118.9(2)
C4 C5 H5 120.6
C6 C5 H5 120.6
C5 C6 C1 118.8(2)
C5 C6 C7 133.9(2)
C1 C6 C7 107.3(2)
C8 C7 C6 107.7(2)
C8 C7 H7 126.2
C6 C7 H7 126.2
C7 C8 N1 109.7(2)
C7 C8 H8 125.2
N1 C8 H8 125.2
C10 C9 N1 121.05(17)
C10 C9 C19 123.52(17)
N1 C9 C19 115.41(16)
C9 C10 C11 129.90(18)
C9 C10 C14 125.69(17)
C11 C10 C14 104.41(17)
C12 C11 C10 109.64(19)
C12 C11 C49 120.3(2)
C10 C11 C49 129.6(2)
C11 C12 C13 109.97(19)
C11 C12 H12 125.0
C13 C12 H12 125.0
C18 C13 C14 121.5(2)
C18 C13 C12 130.4(2)
C14 C13 C12 108.04(18)
C15 C14 C13 119.24(19)
C15 C14 C10 132.58(19)
C13 C14 C10 107.84(17)
C14 C15 C16 119.2(2)
C14 C15 H15 120.4
C16 C15 H15 120.4
C17 C16 C15 120.9(2)
C17 C16 H16 119.5
C15 C16 H16 119.5
C16 C17 C18 121.3(2)
C16 C17 H17 119.3
C18 C17 H17 119.3
C17 C18 C13 117.8(2)
C17 C18 H18 121.1
C13 C18 H18 121.1
C20 C19 C24 119.42(19)
C20 C19 C9 120.24(18)
C24 C19 C9 120.35(18)
C21 C20 C19 120.3(2)
C21 C20 H20 119.8
C19 C20 H20 119.8
C20 C21 C22 120.5(2)
C20 C21 H21 119.8
C22 C21 H21 119.8
C23 C22 C21 119.6(2)
C23 C22 H22 120.2
C21 C22 H22 120.2
C22 C23 C24 121.0(2)
C22 C23 H23 119.5
C24 C23 H23 119.5
C23 C24 C19 119.1(2)
C23 C24 H24 120.4
C19 C24 H24 120.4
C26 C25 N2 130.32(19)
C26 C25 C30 122.0(2)
N2 C25 C30 107.6(2)
C27 C26 C25 117.6(3)
C27 C26 H26 121.2
C25 C26 H26 121.2
C26 C27 C28 121.4(3)
C26 C27 H27 119.3
C28 C27 H27 119.3
C29 C28 C27 121.5(2)
C29 C28 H28 119.2
C27 C28 H28 119.2
C28 C29 C30 118.7(3)
C28 C29 H29 120.6
C30 C29 H29 120.6
C29 C30 C25 118.8(3)
C29 C30 C31 134.8(2)
C25 C30 C31 106.5(2)
C32 C31 C30 108.6(2)
C32 C31 H31 125.7
C30 C31 H31 125.7
C31 C32 N2 109.8(2)
C31 C32 H32 125.1
N2 C32 H32 125.1
C34 C33 N2 122.49(16)
C34 C33 C43 122.49(17)
N2 C33 C43 115.03(16)
C33 C34 C35 129.78(18)
C33 C34 C38 125.41(17)
C35 C34 C38 104.74(16)
C36 C35 C34 109.13(18)
C36 C35 C50 120.44(19)
C34 C35 C50 129.99(18)
C35 C36 C37 110.49(18)
C35 C36 H36 124.8
C37 C36 H36 124.8
C42 C37 C38 121.4(2)
C42 C37 C36 131.2(2)
C38 C37 C36 107.37(18)
C39 C38 C37 118.84(19)
C39 C38 C34 132.70(19)
C37 C38 C34 108.15(17)
C40 C39 C38 118.5(2)
C40 C39 H39 120.7
C38 C39 H39 120.7
C41 C40 C39 121.9(2)
C41 C40 H40 119.0
C39 C40 H40 119.0
C42 C41 C40 120.3(2)
C42 C41 H41 119.9
C40 C41 H41 119.9
C41 C42 C37 119.0(2)
C41 C42 H42 120.5
C37 C42 H42 120.5
C44 C43 C48 119.00(18)
C44 C43 C33 121.18(18)
C48 C43 C33 119.70(17)
C45 C44 C43 119.9(2)
C45 C44 H44 120.1
C43 C44 H44 120.1
C46 C45 C44 120.7(2)
C46 C45 H45 119.7
C44 C45 H45 119.7
C45 C46 C47 120.3(2)
C45 C46 H46 119.8
C47 C46 H46 119.8
C46 C47 C48 119.6(2)
C46 C47 H47 120.2
C48 C47 H47 120.2
C47 C48 C43 120.57(19)
C47 C48 H48 119.7
C43 C48 H48 119.7
F3 C49 F1 106.4(2)
F3 C49 F2 105.1(2)
F1 C49 F2 104.9(2)
F3 C49 C11 114.58(19)
F1 C49 C11 111.9(2)
F2 C49 C11 113.1(2)
F4 C50 F6 106.6(2)
F4 C50 F5 105.8(2)
F6 C50 F5 104.68(18)
F4 C50 C35 114.85(17)
F6 C50 C35 111.2(2)
F5 C50 C35 112.95(19)

loop_
_geom_bond_atom_site_label_1
_geom_bond_atom_site_label_2
_geom_bond_distance
F1 C49 1.315(3)
F2 C49 1.331(3)
F3 C49 1.308(3)
F4 C50 1.318(3)
F5 C50 1.336(3)
F6 C50 1.326(3)
N1 C1 1.371(3)
N1 C8 1.386(3)
N1 C9 1.403(2)
N2 C25 1.386(3)
N2 C32 1.387(3)
N2 C33 1.393(3)
C1 C2 1.375(3)
C1 C6 1.399(3)
C2 C3 1.363(3)
C2 H2 0.9300
C3 C4 1.385(4)
C3 H3 0.9300
C4 C5 1.346(4)
C4 H4 0.9300
C5 C6 1.392(4)
C5 H5 0.9300
C6 C7 1.404(4)
C7 C8 1.339(3)
C7 H7 0.9300
C8 H8 0.9300
C9 C10 1.359(3)
C9 C19 1.465(3)
C10 C11 1.459(3)
C10 C14 1.477(3)
C11 C12 1.335(3)
C11 C49 1.477(3)
C12 C13 1.432(3)
C12 H12 0.9300
C13 C18 1.388(3)
C13 C14 1.388(3)
C14 C15 1.380(3)
C15 C16 1.381(3)
C15 H15 0.9300
C16 C17 1.365(4)
C16 H16 0.9300
C17 C18 1.374(4)
C17 H17 0.9300
C18 H18 0.9300
C19 C20 1.372(3)
C19 C24 1.381(3)
C20 C21 1.365(3)
C20 H20 0.9300
C21 C22 1.365(4)
C21 H21 0.9300
C22 C23 1.355(4)
C22 H22 0.9300
C23 C24 1.379(3)
C23 H23 0.9300
C24 H24 0.9300
C25 C26 1.380(3)
C25 C30 1.395(3)
C26 C27 1.363(3)
C26 H26 0.9300
C27 C28 1.375(4)
C27 H27 0.9300
C28 C29 1.362(4)
C28 H28 0.9300
C29 C30 1.393(4)
C29 H29 0.9300
C30 C31 1.419(4)
C31 C32 1.323(3)
C31 H31 0.9300
C32 H32 0.9300
C33 C34 1.354(3)
C33 C43 1.475(3)
C34 C35 1.467(3)
C34 C38 1.467(3)
C35 C36 1.337(3)
C35 C50 1.473(3)
C36 C37 1.435(3)
C36 H36 0.9300
C37 C42 1.374(3)
C37 C38 1.400(3)
C38 C39 1.385(3)
C39 C40 1.382(3)
C39 H39 0.9300
C40 C41 1.366(4)
C40 H40 0.9300
C41 C42 1.365(4)
C41 H41 0.9300
C42 H42 0.9300
C43 C44 1.374(3)
C43 C48 1.378(3)
C44 C45 1.371(3)
C44 H44 0.9300
C45 C46 1.354(4)
C45 H45 0.9300
C46 C47 1.365(3)
C46 H46 0.9300
C47 C48 1.371(3)
C47 H47 0.9300
C48 H48 0.9300

loop_
_geom_torsion_atom_site_label_1
_geom_torsion_atom_site_label_2
_geom_torsion_atom_site_label_3
_geom_torsion_atom_site_label_4
_geom_torsion
C8 N1 C1 C2 -178.8(2)
C9 N1 C1 C2 6.7(3)
C8 N1 C1 C6 -0.8(2)
C9 N1 C1 C6 -175.25(18)
N1 C1 C2 C3 178.1(2)
C6 C1 C2 C3 0.3(3)
C1 C2 C3 C4 0.1(3)
C2 C3 C4 C5 -0.5(4)
C3 C4 C5 C6 0.5(4)
C4 C5 C6 C1 -0.1(3)
C4 C5 C6 C7 -179.9(3)
N1 C1 C6 C5 -178.52(19)
C2 C1 C6 C5 -0.3(3)
N1 C1 C6 C7 1.4(2)
C2 C1 C6 C7 179.6(2)
C5 C6 C7 C8 178.4(3)
C1 C6 C7 C8 -1.4(3)
C6 C7 C8 N1 1.0(3)
C1 N1 C8 C7 -0.1(2)
C9 N1 C8 C7 174.52(19)
C1 N1 C9 C10 -133.0(2)
C8 N1 C9 C10 53.4(3)
C1 N1 C9 C19 48.6(3)
C8 N1 C9 C19 -125.0(2)
N1 C9 C10 C11 24.8(3)
C19 C9 C10 C11 -156.9(2)
N1 C9 C10 C14 -156.00(19)
C19 C9 C10 C14 22.3(3)
C9 C10 C11 C12 177.1(2)
C14 C10 C11 C12 -2.2(2)
C9 C10 C11 C49 5.5(4)
C14 C10 C11 C49 -173.8(2)
C10 C11 C12 C13 3.3(3)
C49 C11 C12 C13 175.8(2)
C11 C12 C13 C18 174.5(2)
C11 C12 C13 C14 -3.2(3)
C18 C13 C14 C15 -2.1(3)
C12 C13 C14 C15 175.8(2)
C18 C13 C14 C10 -176.2(2)
C12 C13 C14 C10 1.7(2)
C9 C10 C14 C15 7.9(4)
C11 C10 C14 C15 -172.8(2)
C9 C10 C14 C13 -179.12(19)
C11 C10 C14 C13 0.2(2)
C13 C14 C15 C16 2.5(3)
C10 C14 C15 C16 174.8(2)
C14 C15 C16 C17 -0.9(4)
C15 C16 C17 C18 -1.2(4)
C16 C17 C18 C13 1.6(4)
C14 C13 C18 C17 0.1(3)
C12 C13 C18 C17 -177.3(2)
C10 C9 C19 C20 -129.6(2)
N1 C9 C19 C20 48.7(2)
C10 C9 C19 C24 50.7(3)
N1 C9 C19 C24 -130.95(19)
C24 C19 C20 C21 -2.5(3)
C9 C19 C20 C21 177.86(19)
C19 C20 C21 C22 2.3(3)
C20 C21 C22 C23 -0.7(4)
C21 C22 C23 C24 -0.8(4)
C22 C23 C24 C19 0.7(3)
C20 C19 C24 C23 1.0(3)
C9 C19 C24 C23 -179.33(19)
C32 N2 C25 C26 178.1(2)
C33 N2 C25 C26 -4.2(3)
C32 N2 C25 C30 1.1(2)
C33 N2 C25 C30 178.89(17)
N2 C25 C26 C27 -177.2(2)
C30 C25 C26 C27 -0.7(3)
C25 C26 C27 C28 0.4(4)
C26 C27 C28 C29 0.3(4)
C27 C28 C29 C30 -0.7(4)
C28 C29 C30 C25 0.4(3)
C28 C29 C30 C31 178.7(3)
C26 C25 C30 C29 0.3(3)
N2 C25 C30 C29 177.56(18)
C26 C25 C30 C31 -178.5(2)
N2 C25 C30 C31 -1.2(2)
C29 C30 C31 C32 -177.6(2)
C25 C30 C31 C32 0.9(3)
C30 C31 C32 N2 -0.2(3)
C25 N2 C32 C31 -0.6(2)
C33 N2 C32 C31 -178.41(19)
C25 N2 C33 C34 134.4(2)
C32 N2 C33 C34 -48.2(3)
C25 N2 C33 C43 -45.4(3)
C32 N2 C33 C43 131.99(19)
N2 C33 C34 C35 -25.9(3)
C43 C33 C34 C35 153.9(2)
N2 C33 C34 C38 157.33(18)
C43 C33 C34 C38 -22.9(3)
C33 C34 C35 C36 -174.3(2)
C38 C34 C35 C36 2.9(2)
C33 C34 C35 C50 -2.0(4)
C38 C34 C35 C50 175.3(2)
C34 C35 C36 C37 -3.6(3)
C50 C35 C36 C37 -176.74(19)
C35 C36 C37 C42 -174.2(2)
C35 C36 C37 C38 2.7(3)
C42 C37 C38 C39 2.1(3)
C36 C37 C38 C39 -175.20(19)
C42 C37 C38 C34 176.5(2)
C36 C37 C38 C34 -0.8(2)
C33 C34 C38 C39 -10.4(3)
C35 C34 C38 C39 172.1(2)
C33 C34 C38 C37 176.19(19)
C35 C34 C38 C37 -1.2(2)
C37 C38 C39 C40 -1.6(3)
C34 C38 C39 C40 -174.4(2)
C38 C39 C40 C41 0.1(4)
C39 C40 C41 C42 1.1(4)
C40 C41 C42 C37 -0.7(4)
C38 C37 C42 C41 -0.9(4)
C36 C37 C42 C41 175.6(2)
C34 C33 C43 C44 133.6(2)
N2 C33 C43 C44 -46.6(2)
C34 C33 C43 C48 -50.4(3)
N2 C33 C43 C48 129.46(19)
C48 C43 C44 C45 1.6(3)
C33 C43 C44 C45 177.6(2)
C43 C44 C45 C46 -1.3(4)
C44 C45 C46 C47 0.5(4)
C45 C46 C47 C48 0.0(4)
C46 C47 C48 C43 0.3(3)
C44 C43 C48 C47 -1.1(3)
C33 C43 C48 C47 -177.19(18)
C12 C11 C49 F3 -139.9(2)
C10 C11 C49 F3 31.0(3)
C12 C11 C49 F1 -18.6(3)
C10 C11 C49 F1 152.2(2)
C12 C11 C49 F2 99.6(3)
C10 C11 C49 F2 -89.5(3)
C36 C35 C50 F4 141.9(2)
C34 C35 C50 F4 -29.6(3)
C36 C35 C50 F6 20.8(3)
C34 C35 C50 F6 -150.8(2)
C36 C35 C50 F5 -96.6(3)
C34 C35 C50 F5 91.8(3)
